data_7109196
loop_
_publ_author_name
'Agnes Kozma'
'Jekaterina Petuskova'
'Christian W. Lehmann'
'Manuel Alcarazo'

_publ_section_title
;
 Synthesis, structure and reactivity of cyclopropenyl-1-ylidene stabilized
 S(II), Se(II) and Te(II) mono- and dications
;
_journal_name_full Chem.Commun.
_journal_page_first 4145
_journal_paper_doi 10.1039/c2cc36225b
_journal_volume 49
_journal_year 2013
_chemical_absolute_configuration rmad
_chemical_compound_source Dichloromethane,ether
_chemical_formula_moiety 'C30 H56 N4 S, C H2 Cl2 , 2(B F4)'
_chemical_formula_sum 'C31 H58 B2 Cl2 F8 N4 S'
_chemical_formula_weight 763.39
_space_group_IT_number 61
_symmetry_cell_setting orthorhombic
_symmetry_Int_Tables_number 61
_symmetry_space_group_name_Hall '-P 2ac 2ab'
_symmetry_space_group_name_H-M 'P b c a'
_atom_sites_solution_hydrogens geom
_atom_sites_solution_primary direct
_atom_sites_solution_secondary difmap
_audit_block_code PTA-PB-186-01
_audit_creation_date 2011-06-08
_audit_creation_method SHELXL-97
_cell_angle_alpha 90.00
_cell_angle_beta 90.00
_cell_angle_gamma 90.00
_cell_formula_units_Z 8
_cell_length_a 15.9281(17)
_cell_length_b 16.791(3)
_cell_length_c 29.680(2)
_cell_measurement_reflns_used 237904
_cell_measurement_temperature 100
_cell_measurement_theta_max 33.0999
_cell_measurement_theta_min 2.6476
_cell_volume 7937.9(17)
_computing_cell_refinement 'DENZO (Bruker AXS, 2006)'
_computing_data_collection 'DATCOL (Bruker AXS, 2006)'
_computing_data_reduction 'DENZO (Bruker AXS, 2006)'
_computing_molecular_graphics 'DIAMOND (Crystal Impact GbR, 2005)'
_computing_structure_refinement 'SHELXL-97 (Sheldrick, 2008)'
_computing_structure_solution 'SHELXS-97 (Sheldrick, 2008)'
_diffrn_ambient_temperature 100
_diffrn_detector_area_resol_mean 18.02
_diffrn_measured_fraction_theta_full 0.998
_diffrn_measured_fraction_theta_max 0.997
_diffrn_measurement_device_type 'Bruker AXS Enraf-Nonius KappaCCD'
_diffrn_measurement_method 'CCD \f- and \w-scans'
_diffrn_radiation_monochromator graphite
_diffrn_radiation_source '0.2 x 2mm^2^ focus rotating anode'
_diffrn_radiation_type MoK\a
_diffrn_radiation_wavelength 0.71073
_diffrn_reflns_av_R_equivalents 0.0649
_diffrn_reflns_av_sigmaI/netI 0.0507
_diffrn_reflns_limit_h_max 24
_diffrn_reflns_limit_h_min -24
_diffrn_reflns_limit_k_max 24
_diffrn_reflns_limit_k_min -25
_diffrn_reflns_limit_l_max 45
_diffrn_reflns_limit_l_min -44
_diffrn_reflns_number 186573
_diffrn_reflns_theta_full 30.00
_diffrn_reflns_theta_max 33.10
_diffrn_reflns_theta_min 2.71
_exptl_absorpt_coefficient_mu 0.281
_exptl_absorpt_correction_T_max 0.97931
_exptl_absorpt_correction_T_min 0.96650
_exptl_absorpt_correction_type gaussian
_exptl_absorpt_process_details 'SADABS (Bruker AXS, 2008)'
_exptl_crystal_colour colourless
_exptl_crystal_density_diffrn 1.278
_exptl_crystal_description prism
_exptl_crystal_F_000 3232
_exptl_crystal_size_max 0.32
_exptl_crystal_size_mid 0.16
_exptl_crystal_size_min 0.16
_refine_diff_density_max 1.036
_refine_diff_density_min -1.045
_refine_diff_density_rms 0.069
_refine_ls_extinction_method none
_refine_ls_goodness_of_fit_ref 1.039
_refine_ls_hydrogen_treatment constr
_refine_ls_matrix_type full
_refine_ls_number_parameters 449
_refine_ls_number_reflns 15030
_refine_ls_number_restraints 0
_refine_ls_restrained_S_all 1.039
_refine_ls_R_factor_all 0.0959
_refine_ls_R_factor_gt 0.0464
_refine_ls_shift/su_max 0.001
_refine_ls_shift/su_mean 0.000
_refine_ls_structure_factor_coef Fsqd
_refine_ls_weighting_details 'calc w=1/[\s^2^(Fo^2^)+(0.0411P)^2^+5.2318P] where P=(Fo^2^+2Fc^2^)/3'
_refine_ls_weighting_scheme calc
_refine_ls_wR_factor_gt 0.1007
_refine_ls_wR_factor_ref 0.1178
_reflns_number_gt 9521
_reflns_number_total 15030
_reflns_threshold_expression >2sigma(I)
_cod_data_source_file c2cc36225b.txt
_cod_data_source_block 7410sadabs
_cod_original_cell_volume 7937.7(18)
_cod_original_sg_symbol_Hall '-p 2ac 2ab'
_cod_original_sg_symbol_H-M 'p b c a'
_cod_database_code 7109196

loop_
_symmetry_equiv_pos_as_xyz
'x, y, z'
'-x+1/2, -y, z+1/2'
'x+1/2, -y+1/2, -z'
'-x, y+1/2, -z+1/2'
'-x, -y, -z'
'x-1/2, y, -z-1/2'
'-x-1/2, y-1/2, z'
'x, -y-1/2, z-1/2'

loop_
_atom_site_label
_atom_site_type_symbol
_atom_site_fract_x
_atom_site_fract_y
_atom_site_fract_z
_atom_site_U_iso_or_equiv
_atom_site_adp_type
_atom_site_occupancy
_atom_site_symmetry_multiplicity
_atom_site_calc_flag
_atom_site_refinement_flags
B1 B 0.33394(11) 0.69189(11) 0.49972(6) 0.0225(3) Uani 1 1 d .
B2 B 0.37836(11) 0.48490(10) 0.73050(6) 0.0217(3) Uani 1 1 d .
C1 C 0.41458(8) 0.74597(8) 0.60539(4) 0.0117(2) Uani 1 1 d .
C2 C 0.39131(8) 0.82302(8) 0.59566(4) 0.0123(2) Uani 1 1 d .
C3 C 0.46665(8) 0.79016(8) 0.57832(4) 0.0123(2) Uani 1 1 d .
C4 C 0.26882(8) 0.87151(8) 0.63471(5) 0.0161(3) Uani 1 1 d .
H4 H 0.2311 0.9189 0.6321 0.019 Uiso 1 1 calc R
C5 C 0.21561(9) 0.79775(9) 0.62559(6) 0.0235(3) Uani 1 1 d .
H5A H 0.1963 0.7985 0.5943 0.035 Uiso 1 1 calc R
H5C H 0.1670 0.7975 0.6458 0.035 Uiso 1 1 calc R
H5B H 0.2494 0.7498 0.6308 0.035 Uiso 1 1 calc R
C6 C 0.30623(10) 0.87227(10) 0.68182(5) 0.0237(3) Uani 1 1 d .
H6A H 0.3408 0.8246 0.6861 0.036 Uiso 1 1 calc R
H6B H 0.2609 0.8729 0.7042 0.036 Uiso 1 1 calc R
H6C H 0.3412 0.9199 0.6856 0.036 Uiso 1 1 calc R
C7 C 0.34195(8) 0.95563(8) 0.57388(5) 0.0159(3) Uani 1 1 d .
H7 H 0.3951 0.9535 0.5560 0.019 Uiso 1 1 calc R
C8 C 0.26936(9) 0.96011(9) 0.54048(5) 0.0236(3) Uani 1 1 d .
H8B H 0.2161 0.9616 0.5570 0.035 Uiso 1 1 calc R
H8A H 0.2705 0.9132 0.5208 0.035 Uiso 1 1 calc R
H8C H 0.2749 1.0084 0.5222 0.035 Uiso 1 1 calc R
C9 C 0.34673(11) 1.02874(9) 0.60424(6) 0.0255(3) Uani 1 1 d .
H9A H 0.3514 1.0768 0.5856 0.038 Uiso 1 1 calc R
H9C H 0.3960 1.0245 0.6239 0.038 Uiso 1 1 calc R
H9B H 0.2958 1.0319 0.6227 0.038 Uiso 1 1 calc R
C10 C 0.57267(9) 0.86563(8) 0.53606(5) 0.0190(3) Uani 1 1 d .
H10 H 0.6313 0.8533 0.5262 0.023 Uiso 1 1 calc R
C11 C 0.52333(11) 0.88827(9) 0.49405(5) 0.0242(3) Uani 1 1 d .
H11B H 0.4639 0.8944 0.5018 0.036 Uiso 1 1 calc R
H11A H 0.5294 0.8464 0.4713 0.036 Uiso 1 1 calc R
H11C H 0.5449 0.9386 0.4820 0.036 Uiso 1 1 calc R
C12 C 0.57847(9) 0.93152(9) 0.57101(5) 0.0233(3) Uani 1 1 d .
H12B H 0.6055 0.9783 0.5576 0.035 Uiso 1 1 calc R
H12C H 0.6117 0.9130 0.5967 0.035 Uiso 1 1 calc R
H12A H 0.5219 0.9458 0.5812 0.035 Uiso 1 1 calc R
C13 C 0.58491(8) 0.71559(8) 0.55255(5) 0.0163(3) Uani 1 1 d .
H13 H 0.5477 0.6724 0.5643 0.020 Uiso 1 1 calc R
C14 C 0.60444(10) 0.69620(9) 0.50342(5) 0.0229(3) Uani 1 1 d .
H14A H 0.5525 0.6976 0.4858 0.034 Uiso 1 1 calc R
H14B H 0.6294 0.6430 0.5015 0.034 Uiso 1 1 calc R
H14C H 0.6440 0.7356 0.4915 0.034 Uiso 1 1 calc R
C15 C 0.66302(9) 0.71738(10) 0.58209(5) 0.0234(3) Uani 1 1 d .
H15B H 0.7021 0.7577 0.5707 0.035 Uiso 1 1 calc R
H15A H 0.6902 0.6650 0.5815 0.035 Uiso 1 1 calc R
H15C H 0.6471 0.7306 0.6131 0.035 Uiso 1 1 calc R
C16 C 0.48948(8) 0.62772(7) 0.64947(4) 0.0116(2) Uani 1 1 d .
C17 C 0.55011(7) 0.56925(7) 0.65113(4) 0.0109(2) Uani 1 1 d .
C18 C 0.55371(8) 0.63637(7) 0.68027(4) 0.0118(2) Uani 1 1 d .
C19 C 0.54638(8) 0.74730(8) 0.73170(5) 0.0163(3) Uani 1 1 d .
H19 H 0.5793 0.7653 0.7585 0.020 Uiso 1 1 calc R
C20 C 0.54524(10) 0.81558(9) 0.69787(5) 0.0224(3) Uani 1 1 d .
H20B H 0.6030 0.8301 0.6900 0.034 Uiso 1 1 calc R
H20C H 0.5168 0.8617 0.7112 0.034 Uiso 1 1 calc R
H20A H 0.5152 0.7989 0.6707 0.034 Uiso 1 1 calc R
C21 C 0.45947(9) 0.72312(9) 0.74803(5) 0.0224(3) Uani 1 1 d .
H21C H 0.4331 0.7682 0.7635 0.034 Uiso 1 1 calc R
H21B H 0.4645 0.6781 0.7689 0.034 Uiso 1 1 calc R
H21A H 0.4249 0.7075 0.7222 0.034 Uiso 1 1 calc R
C22 C 0.66997(9) 0.64948(10) 0.73315(6) 0.0275(3) Uani 1 1 d .
H22 H 0.6926 0.6054 0.7140 0.033 Uiso 1 1 calc R
C23 C 0.73446(11) 0.71607(13) 0.73300(8) 0.0488(6) Uani 1 1 d .
H23A H 0.7418 0.7359 0.7022 0.073 Uiso 1 1 calc R
H23B H 0.7882 0.6958 0.7443 0.073 Uiso 1 1 calc R
H23C H 0.7151 0.7595 0.7524 0.073 Uiso 1 1 calc R
C24 C 0.65356(14) 0.61550(13) 0.77962(7) 0.0456(5) Uani 1 1 d .
H24C H 0.6320 0.6576 0.7994 0.068 Uiso 1 1 calc R
H24B H 0.7060 0.5944 0.7921 0.068 Uiso 1 1 calc R
H24A H 0.6121 0.5726 0.7774 0.068 Uiso 1 1 calc R
C25 C 0.54343(8) 0.45504(8) 0.60078(4) 0.0141(2) Uani 1 1 d .
H25 H 0.5722 0.4021 0.5997 0.017 Uiso 1 1 calc R
C26 C 0.55861(11) 0.49579(9) 0.55588(5) 0.0252(3) Uani 1 1 d .
H26B H 0.5254 0.5448 0.5544 0.038 Uiso 1 1 calc R
H26A H 0.5419 0.4601 0.5313 0.038 Uiso 1 1 calc R
H26C H 0.6183 0.5088 0.5529 0.038 Uiso 1 1 calc R
C27 C 0.45085(9) 0.43969(10) 0.60944(6) 0.0257(3) Uani 1 1 d .
H27B H 0.4199 0.4901 0.6078 0.039 Uiso 1 1 calc R
H27C H 0.4438 0.4163 0.6395 0.039 Uiso 1 1 calc R
H27A H 0.4291 0.4028 0.5867 0.039 Uiso 1 1 calc R
C28 C 0.65333(8) 0.46583(8) 0.66390(5) 0.0169(3) Uani 1 1 d .
H28 H 0.6742 0.5072 0.6854 0.020 Uiso 1 1 calc R
C29 C 0.72582(9) 0.44377(10) 0.63342(5) 0.0242(3) Uani 1 1 d .
H29A H 0.7086 0.4005 0.6133 0.036 Uiso 1 1 calc R
H29C H 0.7735 0.4263 0.6518 0.036 Uiso 1 1 calc R
H29B H 0.7422 0.4902 0.6155 0.036 Uiso 1 1 calc R
C30 C 0.62215(10) 0.39593(10) 0.69179(5) 0.0276(3) Uani 1 1 d .
H30B H 0.5758 0.4134 0.7111 0.041 Uiso 1 1 calc R
H30C H 0.6681 0.3757 0.7106 0.041 Uiso 1 1 calc R
H30A H 0.6025 0.3536 0.6717 0.041 Uiso 1 1 calc R
C31 C 0.39394(12) 0.69340(13) 0.89122(7) 0.0403(4) Uani 1 1 d .
H31B H 0.3875 0.6768 0.9230 0.048 Uiso 1 1 calc R
H31A H 0.3536 0.7370 0.8853 0.048 Uiso 1 1 calc R
Cl1 Cl 0.37089(4) 0.61233(3) 0.855805(19) 0.05034(14) Uani 1 1 d .
Cl2 Cl 0.49732(3) 0.72872(3) 0.882496(16) 0.03476(10) Uani 1 1 d .
F1 F 0.34214(7) 0.77438(6) 0.49958(4) 0.0354(2) Uani 1 1 d .
F2 F 0.31946(10) 0.66564(8) 0.45662(4) 0.0717(5) Uani 1 1 d .
F3 F 0.26633(7) 0.67318(8) 0.52708(6) 0.0635(4) Uani 1 1 d .
F4 F 0.40535(6) 0.65647(6) 0.51716(3) 0.0301(2) Uani 1 1 d .
F5 F 0.32507(7) 0.49232(7) 0.76707(3) 0.0399(3) Uani 1 1 d .
F6 F 0.38578(6) 0.40495(5) 0.71839(3) 0.0299(2) Uani 1 1 d .
F7 F 0.34564(6) 0.52722(6) 0.69374(3) 0.0295(2) Uani 1 1 d .
F8 F 0.45787(6) 0.51437(6) 0.74078(4) 0.0339(2) Uani 1 1 d .
N1 N 0.33694(7) 0.88102(7) 0.60060(4) 0.0136(2) Uani 1 1 d .
N2 N 0.53775(7) 0.79179(7) 0.55624(4) 0.0138(2) Uani 1 1 d .
N3 N 0.59021(7) 0.67669(7) 0.71227(4) 0.0150(2) Uani 1 1 d .
N4 N 0.58214(7) 0.50151(6) 0.63828(4) 0.0122(2) Uani 1 1 d .
S1 S 0.390227(19) 0.656627(19) 0.631295(11) 0.01330(7) Uani 1 1 d .

loop_
_atom_site_aniso_label
_atom_site_aniso_U_11
_atom_site_aniso_U_22
_atom_site_aniso_U_33
_atom_site_aniso_U_23
_atom_site_aniso_U_13
_atom_site_aniso_U_12
B1 0.0195(7) 0.0234(8) 0.0245(8) -0.0064(7) -0.0082(6) 0.0040(6)
B2 0.0230(8) 0.0189(8) 0.0232(8) 0.0043(6) 0.0010(6) -0.0011(6)
C1 0.0104(5) 0.0124(6) 0.0123(5) 0.0014(4) -0.0001(4) 0.0003(4)
C2 0.0109(5) 0.0142(6) 0.0117(5) 0.0013(4) -0.0008(4) -0.0012(5)
C3 0.0133(5) 0.0118(6) 0.0117(5) -0.0005(4) -0.0014(4) 0.0004(4)
C4 0.0128(6) 0.0151(6) 0.0203(6) 0.0038(5) 0.0055(5) 0.0029(5)
C5 0.0142(6) 0.0192(7) 0.0372(9) 0.0037(6) 0.0062(6) -0.0003(5)
C6 0.0221(7) 0.0303(8) 0.0187(7) 0.0042(6) 0.0056(6) 0.0056(6)
C7 0.0166(6) 0.0116(6) 0.0196(6) 0.0035(5) 0.0025(5) 0.0018(5)
C8 0.0213(7) 0.0239(8) 0.0255(7) 0.0087(6) -0.0018(6) 0.0032(6)
C9 0.0322(8) 0.0142(7) 0.0302(8) -0.0006(6) 0.0046(6) -0.0008(6)
C10 0.0161(6) 0.0163(7) 0.0245(7) 0.0030(5) 0.0068(5) -0.0027(5)
C11 0.0358(8) 0.0175(7) 0.0194(7) 0.0043(5) 0.0065(6) 0.0004(6)
C12 0.0194(7) 0.0186(7) 0.0319(8) -0.0001(6) -0.0029(6) -0.0052(5)
C13 0.0136(6) 0.0150(6) 0.0203(6) 0.0008(5) 0.0044(5) 0.0029(5)
C14 0.0242(7) 0.0216(7) 0.0229(7) -0.0015(6) 0.0090(6) 0.0036(6)
C15 0.0149(6) 0.0280(8) 0.0273(8) 0.0052(6) 0.0023(5) 0.0033(6)
C16 0.0124(5) 0.0105(6) 0.0121(5) 0.0009(4) -0.0003(4) 0.0000(4)
C17 0.0102(5) 0.0123(6) 0.0103(5) 0.0010(4) 0.0002(4) -0.0016(4)
C18 0.0107(5) 0.0120(6) 0.0128(5) -0.0006(4) 0.0026(4) -0.0008(4)
C19 0.0176(6) 0.0150(6) 0.0165(6) -0.0063(5) -0.0005(5) 0.0014(5)
C20 0.0283(7) 0.0164(7) 0.0224(7) -0.0028(5) -0.0047(6) -0.0014(6)
C21 0.0194(7) 0.0244(7) 0.0233(7) -0.0078(6) 0.0051(6) 0.0027(6)
C22 0.0157(6) 0.0290(8) 0.0378(9) -0.0179(7) -0.0130(6) 0.0079(6)
C23 0.0155(7) 0.0586(13) 0.0722(15) -0.0330(11) -0.0055(8) -0.0061(8)
C24 0.0487(12) 0.0442(12) 0.0440(11) 0.0007(9) -0.0266(9) 0.0159(9)
C25 0.0153(6) 0.0126(6) 0.0145(6) -0.0042(5) -0.0039(5) 0.0014(5)
C26 0.0415(9) 0.0188(7) 0.0152(6) -0.0005(5) -0.0061(6) -0.0008(6)
C27 0.0159(6) 0.0259(8) 0.0354(9) -0.0127(6) -0.0032(6) -0.0026(6)
C28 0.0163(6) 0.0158(6) 0.0186(6) -0.0034(5) -0.0070(5) 0.0046(5)
C29 0.0129(6) 0.0283(8) 0.0314(8) 0.0014(6) -0.0011(6) 0.0041(6)
C30 0.0301(8) 0.0310(8) 0.0217(7) 0.0095(6) 0.0014(6) 0.0122(7)
C31 0.0335(9) 0.0472(12) 0.0400(10) -0.0022(9) 0.0032(8) -0.0128(8)
Cl1 0.0579(3) 0.0394(3) 0.0537(3) 0.0053(2) -0.0095(2) -0.0210(2)
Cl2 0.0300(2) 0.0353(2) 0.0390(2) 0.00557(18) -0.00372(17) -0.00781(17)
F1 0.0456(6) 0.0247(5) 0.0357(6) -0.0022(4) -0.0081(5) 0.0005(4)
F2 0.1046(11) 0.0602(8) 0.0504(7) -0.0361(7) -0.0520(8) 0.0507(8)
F3 0.0281(6) 0.0489(8) 0.1135(12) 0.0305(8) 0.0178(7) 0.0059(5)
F4 0.0236(4) 0.0360(5) 0.0306(5) -0.0106(4) -0.0117(4) 0.0106(4)
F5 0.0369(6) 0.0543(7) 0.0284(5) 0.0052(5) 0.0135(4) 0.0009(5)
F6 0.0365(5) 0.0178(4) 0.0355(5) 0.0047(4) -0.0121(4) -0.0007(4)
F7 0.0311(5) 0.0260(5) 0.0315(5) 0.0129(4) 0.0056(4) 0.0078(4)
F8 0.0268(5) 0.0321(5) 0.0427(6) -0.0025(4) -0.0015(4) -0.0094(4)
N1 0.0123(5) 0.0116(5) 0.0170(5) 0.0029(4) 0.0027(4) 0.0016(4)
N2 0.0118(5) 0.0128(5) 0.0170(5) 0.0013(4) 0.0033(4) 0.0006(4)
N3 0.0120(5) 0.0151(5) 0.0179(5) -0.0062(4) -0.0021(4) 0.0002(4)
N4 0.0120(5) 0.0121(5) 0.0125(5) -0.0023(4) -0.0026(4) 0.0019(4)
S1 0.00989(12) 0.01185(14) 0.01817(14) 0.00425(12) -0.00118(11) -0.00002(11)

loop_
_atom_type_symbol
_atom_type_description
_atom_type_scat_dispersion_real
_atom_type_scat_dispersion_imag
_atom_type_scat_source
C C 0.0033 0.0016 'International Tables Vol C Tables 4.2.6.8 and 6.1.1.4'
H H 0.0000 0.0000 'International Tables Vol C Tables 4.2.6.8 and 6.1.1.4'
B B 0.0013 0.0007 'International Tables Vol C Tables 4.2.6.8 and 6.1.1.4'
Cl Cl 0.1484 0.1585 'International Tables Vol C Tables 4.2.6.8 and 6.1.1.4'
F F 0.0171 0.0103 'International Tables Vol C Tables 4.2.6.8 and 6.1.1.4'
N N 0.0061 0.0033 'International Tables Vol C Tables 4.2.6.8 and 6.1.1.4'
S S 0.1246 0.1234 'International Tables Vol C Tables 4.2.6.8 and 6.1.1.4'

loop_
_exptl_crystal_face_index_h
_exptl_crystal_face_index_k
_exptl_crystal_face_index_l
_exptl_crystal_face_perp_dist
-1.00 -1.00 -1.00 0.1100
1.00 1.00 1.00 0.2100
1.00 1.00 -1.00 0.0800
0.00 0.00 1.00 0.1700
1.00 -1.00 -1.00 0.0800
-1.00 2.00 -2.00 0.0800
0.00 -1.00 2.00 0.1600
-1.00 -1.00 3.00 0.1500
-1.00 2.00 5.00 0.2000
1.00 -2.00 5.00 0.1600
0.00 -1.00 0.00 0.1000

loop_
_geom_angle_atom_site_label_1
_geom_angle_atom_site_label_2
_geom_angle_atom_site_label_3
_geom_angle
_geom_angle_publ_flag
F2 B1 F4 110.42(13) y
F2 B1 F3 110.06(16) y
F4 B1 F3 108.79(14) y
F2 B1 F1 109.44(15) y
F4 B1 F1 110.60(13) y
F3 B1 F1 107.49(14) y
F5 B2 F8 110.73(14) y
F5 B2 F6 109.93(13) y
F8 B2 F6 108.73(13) y
F5 B2 F7 109.67(13) y
F8 B2 F7 109.15(13) y
F6 B2 F7 108.59(13) y
C3 C1 C2 62.09(9) y
C3 C1 S1 149.83(11) y
C2 C1 S1 147.99(10) y
N1 C2 C1 148.47(12) y
N1 C2 C3 152.71(12) y
C1 C2 C3 58.82(9) y
N2 C3 C1 145.83(13) y
N2 C3 C2 154.99(13) y
C1 C3 C2 59.09(9) y
N1 C4 C6 109.76(11) y
N1 C4 C5 111.75(11) y
C6 C4 C5 112.83(12) y
N1 C4 H4 107.4 n
C6 C4 H4 107.4 n
C5 C4 H4 107.4 n
C4 C5 H5A 109.5 n
C4 C5 H5C 109.5 n
H5A C5 H5C 109.5 n
C4 C5 H5B 109.5 n
H5A C5 H5B 109.5 n
H5C C5 H5B 109.5 n
C4 C6 H6A 109.5 n
C4 C6 H6B 109.5 n
H6A C6 H6B 109.5 n
C4 C6 H6C 109.5 n
H6A C6 H6C 109.5 n
H6B C6 H6C 109.5 n
N1 C7 C9 111.49(11) y
N1 C7 C8 110.37(11) y
C9 C7 C8 112.48(12) y
N1 C7 H7 107.4 n
C9 C7 H7 107.4 n
C8 C7 H7 107.4 n
C7 C8 H8B 109.5 n
C7 C8 H8A 109.5 n
H8B C8 H8A 109.5 n
C7 C8 H8C 109.5 n
H8B C8 H8C 109.5 n
H8A C8 H8C 109.5 n
C7 C9 H9A 109.5 n
C7 C9 H9C 109.5 n
H9A C9 H9C 109.5 n
C7 C9 H9B 109.5 n
H9A C9 H9B 109.5 n
H9C C9 H9B 109.5 n
N2 C10 C12 110.82(12) y
N2 C10 C11 110.22(12) y
C12 C10 C11 114.13(12) y
N2 C10 H10 107.1 n
C12 C10 H10 107.1 n
C11 C10 H10 107.1 n
C10 C11 H11B 109.5 n
C10 C11 H11A 109.5 n
H11B C11 H11A 109.5 n
C10 C11 H11C 109.5 n
H11B C11 H11C 109.5 n
H11A C11 H11C 109.5 n
C10 C12 H12B 109.5 n
C10 C12 H12C 109.5 n
H12B C12 H12C 109.5 n
C10 C12 H12A 109.5 n
H12B C12 H12A 109.5 n
H12C C12 H12A 109.5 n
N2 C13 C15 110.68(12) y
N2 C13 C14 110.90(11) y
C15 C13 C14 112.82(12) y
N2 C13 H13 107.4 n
C15 C13 H13 107.4 n
C14 C13 H13 107.4 n
C13 C14 H14A 109.5 n
C13 C14 H14B 109.5 n
H14A C14 H14B 109.5 n
C13 C14 H14C 109.5 n
H14A C14 H14C 109.5 n
H14B C14 H14C 109.5 n
C13 C15 H15B 109.5 n
C13 C15 H15A 109.5 n
H15B C15 H15A 109.5 n
C13 C15 H15C 109.5 n
H15B C15 H15C 109.5 n
H15A C15 H15C 109.5 n
C17 C16 C18 62.06(9) y
C17 C16 S1 147.87(10) y
C18 C16 S1 148.22(10) y
N4 C17 C16 152.29(12) y
N4 C17 C18 148.63(12) y
C16 C17 C18 59.03(9) y
N3 C18 C16 150.27(13) y
N3 C18 C17 150.82(12) y
C16 C18 C17 58.91(9) y
N3 C19 C21 109.68(11) y
N3 C19 C20 110.41(11) y
C21 C19 C20 113.56(12) y
N3 C19 H19 107.7 n
C21 C19 H19 107.7 n
C20 C19 H19 107.7 n
C19 C20 H20B 109.5 n
C19 C20 H20C 109.5 n
H20B C20 H20C 109.5 n
C19 C20 H20A 109.5 n
H20B C20 H20A 109.5 n
H20C C20 H20A 109.5 n
C19 C21 H21C 109.5 n
C19 C21 H21B 109.5 n
H21C C21 H21B 109.5 n
C19 C21 H21A 109.5 n
H21C C21 H21A 109.5 n
H21B C21 H21A 109.5 n
N3 C22 C24 110.37(14) y
N3 C22 C23 110.55(15) y
C24 C22 C23 113.37(16) y
N3 C22 H22 107.4 n
C24 C22 H22 107.4 n
C23 C22 H22 107.4 n
C22 C23 H23A 109.5 n
C22 C23 H23B 109.5 n
H23A C23 H23B 109.5 n
C22 C23 H23C 109.5 n
H23A C23 H23C 109.5 n
H23B C23 H23C 109.5 n
C22 C24 H24C 109.5 n
C22 C24 H24B 109.5 n
H24C C24 H24B 109.5 n
C22 C24 H24A 109.5 n
H24C C24 H24A 109.5 n
H24B C24 H24A 109.5 n
N4 C25 C26 110.69(11) y
N4 C25 C27 111.32(11) y
C26 C25 C27 112.33(12) y
N4 C25 H25 107.4 n
C26 C25 H25 107.4 n
C27 C25 H25 107.4 n
C25 C26 H26B 109.5 n
C25 C26 H26A 109.5 n
H26B C26 H26A 109.5 n
C25 C26 H26C 109.5 n
H26B C26 H26C 109.5 n
H26A C26 H26C 109.5 n
C25 C27 H27B 109.5 n
C25 C27 H27C 109.5 n
H27B C27 H27C 109.5 n
C25 C27 H27A 109.5 n
H27B C27 H27A 109.5 n
H27C C27 H27A 109.5 n
N4 C28 C29 111.94(11) y
N4 C28 C30 109.85(11) y
C29 C28 C30 112.71(12) y
N4 C28 H28 107.4 n
C29 C28 H28 107.4 n
C30 C28 H28 107.4 n
C28 C29 H29A 109.5 n
C28 C29 H29C 109.5 n
H29A C29 H29C 109.5 n
C28 C29 H29B 109.5 n
H29A C29 H29B 109.5 n
H29C C29 H29B 109.5 n
C28 C30 H30B 109.5 n
C28 C30 H30C 109.5 n
H30B C30 H30C 109.5 n
C28 C30 H30A 109.5 n
H30B C30 H30A 109.5 n
H30C C30 H30A 109.5 n
Cl1 C31 Cl2 111.48(11) y
Cl1 C31 H31B 109.3 n
Cl2 C31 H31B 109.3 n
Cl1 C31 H31A 109.3 n
Cl2 C31 H31A 109.3 n
H31B C31 H31A 108.0 n
C2 N1 C7 122.09(11) y
C2 N1 C4 118.46(11) y
C7 N1 C4 119.45(10) y
C3 N2 C10 122.92(11) y
C3 N2 C13 117.11(11) y
C10 N2 C13 119.95(10) y
C18 N3 C22 121.73(11) y
C18 N3 C19 119.06(11) y
C22 N3 C19 118.90(11) y
C17 N4 C28 119.92(11) y
C17 N4 C25 120.84(11) y
C28 N4 C25 118.98(10) y
C1 S1 C16 100.14(6) y

loop_
_geom_bond_atom_site_label_1
_geom_bond_atom_site_label_2
_geom_bond_distance
_geom_bond_publ_flag
B1 F2 1.372(2) y
B1 F4 1.3840(18) y
B1 F3 1.385(2) y
B1 F1 1.391(2) y
B2 F5 1.383(2) y
B2 F8 1.394(2) y
B2 F6 1.395(2) y
B2 F7 1.4025(19) y
C1 C3 1.3725(18) y
C1 C2 1.3765(18) y
C1 S1 1.7297(13) y
C2 N1 1.3114(17) y
C2 C3 1.4176(18) y
C3 N2 1.3088(16) y
C4 N1 1.4925(17) y
C4 C6 1.520(2) y
C4 C5 1.525(2) y
C4 H4 1.0000 n
C5 H5A 0.9800 n
C5 H5C 0.9800 n
C5 H5B 0.9800 n
C6 H6A 0.9800 n
C6 H6B 0.9800 n
C6 H6C 0.9800 n
C7 N1 1.4848(17) y
C7 C9 1.525(2) y
C7 C8 1.525(2) y
C7 H7 1.0000 n
C8 H8B 0.9800 n
C8 H8A 0.9800 n
C8 H8C 0.9800 n
C9 H9A 0.9800 n
C9 H9C 0.9800 n
C9 H9B 0.9800 n
C10 N2 1.4849(17) y
C10 C12 1.519(2) y
C10 C11 1.522(2) y
C10 H10 1.0000 n
C11 H11B 0.9800 n
C11 H11A 0.9800 n
C11 H11C 0.9800 n
C12 H12B 0.9800 n
C12 H12C 0.9800 n
C12 H12A 0.9800 n
C13 N2 1.4877(17) y
C13 C15 1.522(2) y
C13 C14 1.526(2) y
C13 H13 1.0000 n
C14 H14A 0.9800 n
C14 H14B 0.9800 n
C14 H14C 0.9800 n
C15 H15B 0.9800 n
C15 H15A 0.9800 n
C15 H15C 0.9800 n
C16 C17 1.3782(17) y
C16 C18 1.3799(17) y
C16 S1 1.7394(13) y
C17 N4 1.3036(17) y
C17 C18 1.4218(18) y
C18 N3 1.3030(16) y
C19 N3 1.4920(17) y
C19 C21 1.522(2) y
C19 C20 1.524(2) y
C19 H19 1.0000 n
C20 H20B 0.9800 n
C20 H20C 0.9800 n
C20 H20A 0.9800 n
C21 H21C 0.9800 n
C21 H21B 0.9800 n
C21 H21A 0.9800 n
C22 N3 1.4856(18) y
C22 C24 1.515(3) y
C22 C23 1.518(3) y
C22 H22 1.0000 n
C23 H23A 0.9800 n
C23 H23B 0.9800 n
C23 H23C 0.9800 n
C24 H24C 0.9800 n
C24 H24B 0.9800 n
C24 H24A 0.9800 n
C25 N4 1.4925(16) y
C25 C26 1.518(2) y
C25 C27 1.5189(19) y
C25 H25 1.0000 n
C26 H26B 0.9800 n
C26 H26A 0.9800 n
C26 H26C 0.9800 n
C27 H27B 0.9800 n
C27 H27C 0.9800 n
C27 H27A 0.9800 n
C28 N4 1.4910(16) y
C28 C29 1.513(2) y
C28 C30 1.520(2) y
C28 H28 1.0000 n
C29 H29A 0.9800 n
C29 H29C 0.9800 n
C29 H29B 0.9800 n
C30 H30B 0.9800 n
C30 H30C 0.9800 n
C30 H30A 0.9800 n
C31 Cl1 1.759(2) y
C31 Cl2 1.7693(19) y
C31 H31B 0.9900 n
C31 H31A 0.9900 n
